data_7705343
loop_
_publ_author_name
'Jarrah, Najmeh'
'Troyano, Javier'
'Carn\'e-S\'anchez, Arnau'
'Imaz, Inhar'
'Tangestaninejad, Shahram'
'Moghadam, Majid'
'Maspoch, Daniel'

_publ_section_title
;
 Dynamic porous coordination polymers built-up from flexible
 4,4'-dithiodibenzoate and rigid N-based ligands.
;
_journal_issue 37
_journal_name_full 'Dalton transactions (Cambridge, England : 2003)'
_journal_page_first 13142
_journal_page_last 13151
_journal_paper_doi 10.1039/d0dt02411b
_journal_volume 49
_journal_year 2020
_chemical_formula_moiety 'C19 H12 Cu N O4 S2, C3 H7 N O'
_chemical_formula_sum 'C22 H19 Cu N2 O5 S2'
_chemical_formula_weight 519.05
_space_group_crystal_system monoclinic
_space_group_IT_number 15
_space_group_name_Hall '-C 2yc'
_space_group_name_H-M_alt 'C 1 2/c 1'
_atom_sites_solution_hydrogens geom
_atom_sites_solution_primary dual
_audit_creation_date 2020-08-24
_audit_creation_method
;
Olex2 1.2
(compiled 2018.05.29 svn.r3508 for OlexSys, GUI svn.r5506)
;
_audit_update_record
;
2020-08-25 deposited with the CCDC.	2020-09-02 downloaded from the CCDC.
;
_cell_angle_alpha 90
_cell_angle_beta 111.435(4)
_cell_angle_gamma 90
_cell_formula_units_Z 8
_cell_length_a 24.3747(7)
_cell_length_b 13.9313(3)
_cell_length_c 18.9465(7)
_cell_measurement_reflns_used 18962
_cell_measurement_temperature 293
_cell_measurement_theta_max 31.2490
_cell_measurement_theta_min 1.8440
_cell_volume 5988.7(3)
_computing_cell_refinement 'CrysAlisPro 1.171.39.46 (Rigaku OD, 2018)'
_computing_data_collection 'CrysAlisPro 1.171.39.46 (Rigaku OD, 2018)'
_computing_data_reduction 'CrysAlisPro 1.171.39.46 (Rigaku OD, 2018)'
_computing_molecular_graphics 'Olex2 (Dolomanov et al., 2009)'
_computing_publication_material 'Olex2 (Dolomanov et al., 2009)'
_computing_structure_refinement 'ShelXL (Sheldrick, 2015)'
_computing_structure_solution 'ShelXT (Sheldrick, 2015)'
_diffrn_ambient_temperature 293
_diffrn_detector 'CCD plate'
_diffrn_measured_fraction_theta_full 0.999
_diffrn_measured_fraction_theta_max 0.910
_diffrn_measurement_details
;
List of Runs (angles in degrees, time in seconds):

  # Type    Start    End  Width  t~exp~   \w     \q     \k     \f   Frames
#--------------------------------------------------------------------------
  1  \w    -93.00 -64.00   0.50   67.87    --  -13.20  45.00  90.00   58
  2  \w    -50.00  54.00   0.50   67.87    --  -13.20  45.00  90.00  208
  3  \w   -102.00 -76.00   0.50   67.87    --  -13.20  45.00  30.00   52
  4  \w    -52.00  -4.00   0.50   67.87    --  -13.20  45.00  30.00   96
  5  \w     26.00  52.00   0.50   67.87    --  -13.20  45.00  30.00   52
  6  \w   -102.00  76.00   0.50   67.87    --  -13.20  45.00 120.00  356
;
_diffrn_measurement_device 'four-circle diffractometer'
_diffrn_measurement_device_type 'XtaLAB AFC10 (RCD3): fixed-chi single'
_diffrn_measurement_method '\w scans'
_diffrn_orient_matrix_type 'CrysAlisPro convention (1999,Acta A55,543-557)'
_diffrn_orient_matrix_UB_11 0.0005458000
_diffrn_orient_matrix_UB_12 0.0444335000
_diffrn_orient_matrix_UB_13 -0.0180109000
_diffrn_orient_matrix_UB_21 0.0163800000
_diffrn_orient_matrix_UB_22 -0.0216201000
_diffrn_orient_matrix_UB_23 -0.0199598000
_diffrn_orient_matrix_UB_31 -0.0266208000
_diffrn_orient_matrix_UB_32 -0.0121940000
_diffrn_orient_matrix_UB_33 -0.0299443000
_diffrn_radiation_monochromator mirror
_diffrn_radiation_probe x-ray
_diffrn_radiation_type MoK\a
_diffrn_radiation_wavelength 0.71073
_diffrn_reflns_av_R_equivalents 0.0326
_diffrn_reflns_av_unetI/netI 0.0319
_diffrn_reflns_Laue_measured_fraction_full 0.999
_diffrn_reflns_Laue_measured_fraction_max 0.910
_diffrn_reflns_limit_h_max 35
_diffrn_reflns_limit_h_min -24
_diffrn_reflns_limit_k_max 19
_diffrn_reflns_limit_k_min -20
_diffrn_reflns_limit_l_max 26
_diffrn_reflns_limit_l_min -27
_diffrn_reflns_number 35763
_diffrn_reflns_point_group_measured_fraction_full 0.999
_diffrn_reflns_point_group_measured_fraction_max 0.910
_diffrn_reflns_theta_full 25.242
_diffrn_reflns_theta_max 31.425
_diffrn_reflns_theta_min 1.876
_diffrn_source 'Rotating-anode X-ray tube'
_diffrn_source_type 'Rigaku (Mo) X-ray Source'
_exptl_absorpt_coefficient_mu 0.896
_exptl_absorpt_correction_T_max 1.00000
_exptl_absorpt_correction_T_min 0.52382
_exptl_absorpt_correction_type multi-scan
_exptl_absorpt_process_details
;
CrysAlisPro 1.171.39.46 (Rigaku Oxford Diffraction, 2018)
Empirical absorption correction using spherical harmonics,
 implemented in SCALE3 ABSPACK scaling algorithm.
;
_exptl_crystal_colour 'clear dark blue'
_exptl_crystal_colour_lustre clear
_exptl_crystal_colour_modifier dark
_exptl_crystal_colour_primary blue
_exptl_crystal_density_diffrn 1.151
_exptl_crystal_description prism
_exptl_crystal_F_000 2128
_exptl_crystal_size_max 0.15
_exptl_crystal_size_mid 0.02
_exptl_crystal_size_min 0.02
_refine_diff_density_max 1.573
_refine_diff_density_min -0.824
_refine_diff_density_rms 0.134
_refine_ls_extinction_method none
_refine_ls_goodness_of_fit_ref 1.049
_refine_ls_hydrogen_treatment constr
_refine_ls_matrix_type full
_refine_ls_number_parameters 294
_refine_ls_number_reflns 9031
_refine_ls_number_restraints 7
_refine_ls_restrained_S_all 1.049
_refine_ls_R_factor_all 0.0747
_refine_ls_R_factor_gt 0.0618
_refine_ls_shift/su_max 0.000
_refine_ls_shift/su_mean 0.000
_refine_ls_structure_factor_coef Fsqd
_refine_ls_weighting_details 'w=1/[\s^2^(Fo^2^)+(0.0902P)^2^+30.9259P] where P=(Fo^2^+2Fc^2^)/3'
_refine_ls_weighting_scheme calc
_refine_ls_wR_factor_gt 0.1754
_refine_ls_wR_factor_ref 0.1834
_reflns_Friedel_coverage 0.000
_reflns_number_gt 7169
_reflns_number_total 9031
_reflns_threshold_expression 'I > 2\s(I)'
_cod_data_source_file d0dt02411b2.cif
_cod_data_source_block najh80c
_cod_depositor_comments 'Adding full bibliography for 7705341--7705344.cif.'
_cod_database_code 7705343
_shelx_shelxl_version_number 2018/1
_chemical_oxdiff_formula 'Cu S2 C18 H12 O4 N'
_chemical_oxdiff_usercomment -173
_shelx_space_group_comment
;
The symmetry employed for this shelxl refinement is uniquely defined
by the following loop, which should always be used as a source of
symmetry information in preference to the above space-group names.
They are only intended as comments.
;
_shelx_estimated_absorpt_t_max 0.982
_shelx_estimated_absorpt_t_min 0.877
_reflns_odcompleteness_completeness 99.95
_reflns_odcompleteness_iscentric 1
_reflns_odcompleteness_theta 29.07
_olex2_refinement_description
;
1. Fixed Uiso
 At 1.2 times of:
  All C(H) groups
 At 1.5 times of:
  All C(H,H,H) groups
2. Rigid bond restraints
 O1S, C2S
 with sigma for 1-2 distances of 0.01 and sigma for 1-3 distances of 0.01
3. Uiso/Uaniso restraints and constraints
Uanis(O1S) \\sim Ueq: with sigma of 0.1 and sigma for terminal atoms of 0.2
4.a Aromatic/amide H refined with riding coordinates:
 C5(H5), C6(H6), C8(H8), C9(H9), C13(H13), C14(H14), C16(H16), C17(H17),
 C22(H22), C23(H23), C26(H26), C27(H27), C2S(H2S)
4.b Idealised Me refined as rotating group:
 C4S(H4SA,H4SB,H4SC), C5S(H5SA,H5SB,H5SC)
;
_olex2_submission_special_instructions 'No special instructions were received'
_oxdiff_exptl_absorpt_empirical_details
;
Empirical correction (ABSPACK) includes:
- Absorption correction using spherical harmonics
- Frame scaling
;
_oxdiff_exptl_absorpt_empirical_full_max 1.436
_oxdiff_exptl_absorpt_empirical_full_min 0.711

loop_
_space_group_symop_operation_xyz
'x, y, z'
'-x, y, -z+1/2'
'x+1/2, y+1/2, z'
'-x+1/2, y+1/2, -z+1/2'
'-x, -y, -z'
'x, -y, z-1/2'
'-x+1/2, -y+1/2, -z'
'x+1/2, -y+1/2, z-1/2'

loop_
_atom_site_label
_atom_site_type_symbol
_atom_site_fract_x
_atom_site_fract_y
_atom_site_fract_z
_atom_site_U_iso_or_equiv
_atom_site_adp_type
_atom_site_occupancy
_atom_site_site_symmetry_order
_atom_site_calc_flag
_atom_site_refinement_flags_posn
_atom_site_refinement_flags_adp
_atom_site_refinement_flags_occupancy
_atom_site_disorder_assembly
_atom_site_disorder_group
Cu01 Cu 0.500000 0.05948(3) 0.250000 0.01645(12) Uani 1 2 d S T P . .
Cu02 Cu 0.500000 0.24775(3) 0.250000 0.01740(13) Uani 1 2 d S T P . .
S10 S 0.15551(3) 0.20513(6) 0.26633(5) 0.02860(19) Uani 1 1 d . . . . .
S11 S 0.62748(3) 0.15954(6) 0.73426(5) 0.02528(17) Uani 1 1 d . . . . .
O1 O 0.41535(10) 0.23632(15) 0.22444(15) 0.0276(5) Uani 1 1 d . . . . .
O2 O 0.41869(9) 0.07993(14) 0.25288(13) 0.0224(4) Uani 1 1 d . . . . .
O19 O 0.53244(10) 0.07198(14) 0.36050(13) 0.0224(4) Uani 1 1 d . . . . .
O20 O 0.51253(11) 0.22945(15) 0.35754(14) 0.0266(5) Uani 1 1 d . . . . .
N21 N 0.500000 0.4004(2) 0.250000 0.0197(7) Uani 1 2 d S T P . .
N28 N 0.500000 0.9061(2) 0.250000 0.0167(6) Uani 1 2 d S T P . .
C3 C 0.39337(13) 0.1603(2) 0.23875(19) 0.0214(6) Uani 1 1 d . . . . .
C4 C 0.33258(13) 0.1696(2) 0.24016(19) 0.0222(6) Uani 1 1 d . . . . .
C5 C 0.30545(13) 0.0942(2) 0.2616(2) 0.0244(6) Uani 1 1 d . . . . .
H5 H 0.324106 0.033147 0.271723 0.029 Uiso 1 1 calc R . . . .
C6 C 0.25129(13) 0.1067(2) 0.2683(2) 0.0264(6) Uani 1 1 d . . . . .
H6 H 0.233037 0.054629 0.283642 0.032 Uiso 1 1 calc R . . . .
C7 C 0.22382(13) 0.1951(2) 0.25269(19) 0.0243(6) Uani 1 1 d . . . . .
C8 C 0.24912(15) 0.2711(2) 0.2276(2) 0.0338(8) Uani 1 1 d . . . . .
H8 H 0.229363 0.330993 0.214553 0.041 Uiso 1 1 calc R . . . .
C9 C 0.30380(15) 0.2574(2) 0.2220(2) 0.0329(8) Uani 1 1 d . . . . .
H9 H 0.321815 0.308832 0.205633 0.039 Uiso 1 1 calc R . . . .
C12 C 0.59797(13) 0.1628(2) 0.63324(19) 0.0233(6) Uani 1 1 d . . . . .
C13 C 0.58392(15) 0.0744(2) 0.5972(2) 0.0275(6) Uani 1 1 d . . . . .
H13 H 0.588773 0.017114 0.626060 0.033 Uiso 1 1 calc R . . . .
C14 C 0.56253(15) 0.0707(2) 0.5179(2) 0.0268(6) Uani 1 1 d . . . . .
H14 H 0.554748 0.010290 0.492896 0.032 Uiso 1 1 calc R . . . .
C15 C 0.55261(13) 0.1543(2) 0.47554(19) 0.0223(6) Uani 1 1 d . . . . .
C16 C 0.56449(18) 0.2428(2) 0.5126(2) 0.0339(8) Uani 1 1 d . . . . .
H16 H 0.556360 0.300473 0.483882 0.041 Uiso 1 1 calc R . . . .
C17 C 0.58810(18) 0.2467(2) 0.5910(2) 0.0338(8) Uani 1 1 d . . . . .
H17 H 0.597545 0.306975 0.615975 0.041 Uiso 1 1 calc R . . . .
C18 C 0.53124(13) 0.1516(2) 0.39143(18) 0.0209(5) Uani 1 1 d . . . . .
C22 C 0.54546(14) 0.4498(2) 0.2977(2) 0.0243(6) Uani 1 1 d . . . . .
H22 H 0.578095 0.415222 0.331535 0.029 Uiso 1 1 calc R . . . .
C23 C 0.54705(13) 0.5492(2) 0.30007(19) 0.0231(6) Uani 1 1 d . . . . .
H23 H 0.579748 0.582127 0.335311 0.028 Uiso 1 1 calc R . . . .
C24 C 0.500000 0.5993(3) 0.250000 0.0196(8) Uani 1 2 d S T P . .
C25 C 0.500000 0.7060(3) 0.250000 0.0170(7) Uani 1 2 d S T P . .
C26 C 0.52406(13) 0.75783(19) 0.31697(18) 0.0204(5) Uani 1 1 d . . . . .
H26 H 0.541337 0.725291 0.363992 0.025 Uiso 1 1 calc R . . . .
C27 C 0.52271(12) 0.85778(19) 0.31476(17) 0.0188(5) Uani 1 1 d . . . . .
H27 H 0.538517 0.892517 0.360962 0.023 Uiso 1 1 calc R . . . .
O1S O 0.5667(11) 0.5255(9) 0.0084(10) 0.401(14) Uani 1 1 d . U . . .
N3S N 0.5897(3) 0.3920(5) 0.0721(3) 0.0854(18) Uani 1 1 d . . . . .
C2S C 0.5734(4) 0.4421(7) 0.0092(5) 0.109(3) Uani 1 1 d . U . . .
H2S H 0.566703 0.409703 -0.037299 0.131 Uiso 1 1 calc R . . . .
C4S C 0.5870(5) 0.4258(7) 0.1392(5) 0.118(4) Uani 1 1 d . . . . .
H4SA H 0.576747 0.373021 0.166305 0.177 Uiso 1 1 calc GR . . . .
H4SB H 0.557021 0.476179 0.128343 0.177 Uiso 1 1 calc GR . . . .
H4SC H 0.625470 0.452193 0.170743 0.177 Uiso 1 1 calc GR . . . .
C5S C 0.6005(4) 0.2923(8) 0.0630(7) 0.129(4) Uani 1 1 d . . . . .
H5SA H 0.566222 0.254361 0.061408 0.194 Uiso 1 1 calc GR . . . .
H5SB H 0.635288 0.271127 0.105797 0.194 Uiso 1 1 calc GR . . . .
H5SC H 0.607425 0.283364 0.015624 0.194 Uiso 1 1 calc GR . . . .

loop_
_atom_site_aniso_label
_atom_site_aniso_U_11
_atom_site_aniso_U_22
_atom_site_aniso_U_33
_atom_site_aniso_U_23
_atom_site_aniso_U_13
_atom_site_aniso_U_12
Cu01 0.0147(2) 0.0072(2) 0.0310(3) 0.000 0.01252(19) 0.000
Cu02 0.0155(2) 0.0069(2) 0.0342(3) 0.000 0.0142(2) 0.000
S10 0.0190(3) 0.0290(4) 0.0454(5) 0.0123(3) 0.0207(3) 0.0060(3)
S11 0.0188(3) 0.0262(4) 0.0354(4) -0.0038(3) 0.0152(3) -0.0059(3)
O1 0.0170(10) 0.0148(9) 0.0551(15) 0.0045(9) 0.0180(10) 0.0016(8)
O2 0.0173(9) 0.0132(9) 0.0409(13) 0.0012(8) 0.0154(9) 0.0016(7)
O19 0.0242(10) 0.0108(8) 0.0345(12) -0.0008(8) 0.0134(9) 0.0001(7)
O20 0.0336(12) 0.0129(9) 0.0363(12) 0.0018(8) 0.0164(10) 0.0007(8)
N21 0.0234(16) 0.0080(13) 0.0324(19) 0.000 0.0159(15) 0.000
N28 0.0122(13) 0.0120(13) 0.0308(18) 0.000 0.0137(13) 0.000
C3 0.0147(12) 0.0148(12) 0.0381(16) -0.0020(11) 0.0138(12) 0.0015(9)
C4 0.0144(12) 0.0186(13) 0.0374(16) 0.0008(11) 0.0140(12) 0.0007(10)
C5 0.0177(13) 0.0164(12) 0.0421(18) 0.0042(12) 0.0147(12) 0.0028(10)
C6 0.0201(13) 0.0203(14) 0.0421(18) 0.0084(12) 0.0155(13) 0.0012(11)
C7 0.0175(13) 0.0238(14) 0.0347(16) 0.0046(12) 0.0133(12) 0.0033(11)
C8 0.0253(15) 0.0211(14) 0.064(2) 0.0114(15) 0.0274(16) 0.0070(12)
C9 0.0236(15) 0.0198(14) 0.065(2) 0.0108(14) 0.0270(16) 0.0039(11)
C12 0.0188(13) 0.0239(14) 0.0325(16) -0.0029(12) 0.0154(12) -0.0039(11)
C13 0.0286(15) 0.0180(13) 0.0357(17) 0.0023(12) 0.0115(13) -0.0026(11)
C14 0.0282(15) 0.0139(12) 0.0370(17) 0.0018(11) 0.0103(13) -0.0020(11)
C15 0.0226(13) 0.0133(12) 0.0353(16) -0.0013(11) 0.0155(12) -0.0011(10)
C16 0.048(2) 0.0158(13) 0.041(2) -0.0020(13) 0.0196(17) -0.0018(13)
C17 0.047(2) 0.0164(14) 0.0381(19) -0.0064(13) 0.0159(16) -0.0042(13)
C18 0.0201(13) 0.0134(12) 0.0317(15) -0.0011(10) 0.0126(11) -0.0009(10)
C22 0.0231(14) 0.0105(11) 0.0410(18) 0.0031(11) 0.0136(13) 0.0019(10)
C23 0.0215(13) 0.0117(12) 0.0350(16) -0.0020(11) 0.0090(12) 0.0003(10)
C24 0.028(2) 0.0033(13) 0.032(2) 0.000 0.0165(17) 0.000
C25 0.0150(16) 0.0103(15) 0.030(2) 0.000 0.0139(15) 0.000
C26 0.0242(13) 0.0097(11) 0.0304(15) 0.0013(10) 0.0134(12) 0.0002(10)
C27 0.0187(12) 0.0098(11) 0.0297(14) -0.0015(10) 0.0112(11) 0.0001(9)
O1S 0.81(4) 0.093(6) 0.296(18) -0.011(9) 0.20(2) -0.007(14)
N3S 0.082(4) 0.121(5) 0.062(3) 0.033(3) 0.037(3) 0.034(4)
C2S 0.135(8) 0.097(6) 0.088(6) 0.019(5) 0.031(5) 0.026(6)
C4S 0.171(9) 0.118(7) 0.113(6) 0.046(5) 0.110(7) 0.066(6)
C5S 0.059(4) 0.123(8) 0.189(11) -0.013(7) 0.025(6) -0.005(5)

loop_
_atom_type_symbol
_atom_type_description
_atom_type_scat_dispersion_real
_atom_type_scat_dispersion_imag
_atom_type_scat_source
C C 0.0033 0.0016 'International Tables Vol C Tables 4.2.6.8 and 6.1.1.4'
H H 0.0000 0.0000 'International Tables Vol C Tables 4.2.6.8 and 6.1.1.4'
Cu Cu 0.3201 1.2651 'International Tables Vol C Tables 4.2.6.8 and 6.1.1.4'
N N 0.0061 0.0033 'International Tables Vol C Tables 4.2.6.8 and 6.1.1.4'
O O 0.0106 0.0060 'International Tables Vol C Tables 4.2.6.8 and 6.1.1.4'
S S 0.1246 0.1234 'International Tables Vol C Tables 4.2.6.8 and 6.1.1.4'

loop_
_geom_angle_atom_site_label_1
_geom_angle_atom_site_label_2
_geom_angle_atom_site_label_3
_geom_angle
_geom_angle_site_symmetry_1
_geom_angle_site_symmetry_3
_geom_angle_publ_flag
O2 Cu01 Cu02 81.90(6) . . ?
O2 Cu01 Cu02 81.90(6) 2_655 . ?
O2 Cu01 O2 163.81(12) 2_655 . ?
O2 Cu01 N28 98.10(6) . 1_545 ?
O2 Cu01 N28 98.10(6) 2_655 1_545 ?
O19 Cu01 Cu02 84.89(6) . . ?
O19 Cu01 Cu02 84.89(6) 2_655 . ?
O19 Cu01 O2 89.97(9) . 2_655 ?
O19 Cu01 O2 88.59(9) 2_655 2_655 ?
O19 Cu01 O2 88.59(9) . . ?
O19 Cu01 O2 89.97(9) 2_655 . ?
O19 Cu01 O19 169.79(12) 2_655 . ?
O19 Cu01 N28 95.11(6) 2_655 1_545 ?
O19 Cu01 N28 95.11(6) . 1_545 ?
N28 Cu01 Cu02 180.0 1_545 . ?
O1 Cu02 Cu01 85.30(6) 2_655 . ?
O1 Cu02 Cu01 85.30(6) . . ?
O1 Cu02 O1 170.61(13) 2_655 . ?
O1 Cu02 O20 89.00(11) 2_655 . ?
O1 Cu02 O20 89.00(11) . 2_655 ?
O1 Cu02 O20 89.79(11) . . ?
O1 Cu02 O20 89.78(11) 2_655 2_655 ?
O1 Cu02 N21 94.70(6) . . ?
O1 Cu02 N21 94.70(6) 2_655 . ?
O20 Cu02 Cu01 82.54(6) . . ?
O20 Cu02 Cu01 82.54(6) 2_655 . ?
O20 Cu02 O20 165.08(13) . 2_655 ?
O20 Cu02 N21 97.46(6) . . ?
O20 Cu02 N21 97.46(6) 2_655 . ?
N21 Cu02 Cu01 180.0 . . ?
C7 S10 S11 105.11(11) . 8_455 ?
C12 S11 S10 104.96(11) . 8_556 ?
C3 O1 Cu02 120.71(19) . . ?
C3 O2 Cu01 121.90(18) . . ?
C18 O19 Cu01 120.5(2) . . ?
C18 O20 Cu02 122.1(2) . . ?
C22 N21 Cu02 120.97(17) 2_655 . ?
C22 N21 Cu02 120.97(17) . . ?
C22 N21 C22 118.1(3) . 2_655 ?
C27 N28 Cu01 120.41(17) 2_655 1_565 ?
C27 N28 Cu01 120.41(17) . 1_565 ?
C27 N28 C27 119.2(3) 2_655 . ?
O1 C3 C4 115.6(2) . . ?
O2 C3 O1 125.4(3) . . ?
O2 C3 C4 119.0(3) . . ?
C5 C4 C3 121.6(3) . . ?
C5 C4 C9 119.4(3) . . ?
C9 C4 C3 119.0(3) . . ?
C4 C5 H5 119.7 . . ?
C4 C5 C6 120.5(3) . . ?
C6 C5 H5 119.7 . . ?
C5 C6 H6 120.1 . . ?
C7 C6 C5 119.8(3) . . ?
C7 C6 H6 120.1 . . ?
C6 C7 S10 116.4(2) . . ?
C6 C7 C8 120.7(3) . . ?
C8 C7 S10 122.9(2) . . ?
C7 C8 H8 120.7 . . ?
C9 C8 C7 118.6(3) . . ?
C9 C8 H8 120.7 . . ?
C4 C9 H9 119.5 . . ?
C8 C9 C4 120.9(3) . . ?
C8 C9 H9 119.5 . . ?
C13 C12 S11 115.8(2) . . ?
C17 C12 S11 123.9(3) . . ?
C17 C12 C13 120.3(3) . . ?
C12 C13 H13 120.4 . . ?
C12 C13 C14 119.2(3) . . ?
C14 C13 H13 120.4 . . ?
C13 C14 H14 119.7 . . ?
C15 C14 C13 120.6(3) . . ?
C15 C14 H14 119.7 . . ?
C14 C15 C16 119.4(3) . . ?
C14 C15 C18 121.3(3) . . ?
C16 C15 C18 119.2(3) . . ?
C15 C16 H16 119.9 . . ?
C17 C16 C15 120.2(3) . . ?
C17 C16 H16 119.9 . . ?
C12 C17 H17 119.9 . . ?
C16 C17 C12 120.2(3) . . ?
C16 C17 H17 119.9 . . ?
O19 C18 C15 117.5(3) . . ?
O20 C18 O19 126.0(3) . . ?
O20 C18 C15 116.5(3) . . ?
N21 C22 H22 118.6 . . ?
N21 C22 C23 122.9(3) . . ?
C23 C22 H22 118.6 . . ?
C22 C23 H23 120.8 . . ?
C24 C23 C22 118.5(3) . . ?
C24 C23 H23 120.8 . . ?
C23 C24 C23 119.3(3) . 2_655 ?
C23 C24 C25 120.37(17) . . ?
C23 C24 C25 120.37(17) 2_655 . ?
C26 C25 C24 121.31(17) . . ?
C26 C25 C24 121.31(17) 2_655 . ?
C26 C25 C26 117.4(3) . 2_655 ?
C25 C26 H26 120.2 . . ?
C25 C26 C27 119.6(3) . . ?
C27 C26 H26 120.2 . . ?
N28 C27 C26 122.1(3) . . ?
N28 C27 H27 119.0 . . ?
C26 C27 H27 119.0 . . ?
C2S N3S C4S 123.7(8) . . ?
C2S N3S C5S 114.5(8) . . ?
C4S N3S C5S 120.9(7) . . ?
O1S C2S N3S 122.4(13) . . ?
O1S C2S H2S 118.8 . . ?
N3S C2S H2S 118.8 . . ?
N3S C4S H4SA 109.5 . . ?
N3S C4S H4SB 109.5 . . ?
N3S C4S H4SC 109.5 . . ?
H4SA C4S H4SB 109.5 . . ?
H4SA C4S H4SC 109.5 . . ?
H4SB C4S H4SC 109.5 . . ?
N3S C5S H5SA 109.5 . . ?
N3S C5S H5SB 109.5 . . ?
N3S C5S H5SC 109.5 . . ?
H5SA C5S H5SB 109.5 . . ?
H5SA C5S H5SC 109.5 . . ?
H5SB C5S H5SC 109.5 . . ?

loop_
_geom_bond_atom_site_label_1
_geom_bond_atom_site_label_2
_geom_bond_distance
_geom_bond_site_symmetry_2
_geom_bond_publ_flag
Cu01 Cu02 2.6229(6) . ?
Cu01 O2 2.023(2) 2_655 ?
Cu01 O2 2.023(2) . ?
Cu01 O19 1.957(2) 2_655 ?
Cu01 O19 1.957(2) . ?
Cu01 N28 2.137(3) 1_545 ?
Cu02 O1 1.946(2) 2_655 ?
Cu02 O1 1.946(2) . ?
Cu02 O20 1.963(2) . ?
Cu02 O20 1.963(2) 2_655 ?
Cu02 N21 2.127(3) . ?
S10 S11 2.0216(11) 8_455 ?
S10 C7 1.781(3) . ?
S11 C12 1.782(3) . ?
O1 C3 1.260(3) . ?
O2 C3 1.259(3) . ?
O19 C18 1.260(3) . ?
O20 C18 1.258(4) . ?
N21 C22 1.336(4) . ?
N21 C22 1.336(4) 2_655 ?
N28 C27 1.330(3) 2_655 ?
N28 C27 1.330(3) . ?
C3 C4 1.497(4) . ?
C4 C5 1.379(4) . ?
C4 C9 1.389(4) . ?
C5 H5 0.9500 . ?
C5 C6 1.383(4) . ?
C6 H6 0.9500 . ?
C6 C7 1.382(4) . ?
C7 C8 1.393(4) . ?
C8 H8 0.9500 . ?
C8 C9 1.388(4) . ?
C9 H9 0.9500 . ?
C12 C13 1.389(4) . ?
C12 C17 1.386(5) . ?
C13 H13 0.9500 . ?
C13 C14 1.400(5) . ?
C14 H14 0.9500 . ?
C14 C15 1.384(4) . ?
C15 C16 1.396(4) . ?
C15 C18 1.485(5) . ?
C16 H16 0.9500 . ?
C16 C17 1.385(5) . ?
C17 H17 0.9500 . ?
C22 H22 0.9500 . ?
C22 C23 1.386(4) . ?
C23 H23 0.9500 . ?
C23 C24 1.381(3) . ?
C24 C25 1.486(5) . ?
C25 C26 1.390(4) . ?
C25 C26 1.390(4) 2_655 ?
C26 H26 0.9500 . ?
C26 C27 1.393(4) . ?
C27 H27 0.9500 . ?
O1S C2S 1.173(13) . ?
N3S C2S 1.311(9) . ?
N3S C4S 1.380(9) . ?
N3S C5S 1.435(12) . ?
C2S H2S 0.9500 . ?
C4S H4SA 0.9800 . ?
C4S H4SB 0.9800 . ?
C4S H4SC 0.9800 . ?
C5S H5SA 0.9800 . ?
C5S H5SB 0.9800 . ?
C5S H5SC 0.9800 . ?

loop_
_smtbx_masks_void_nr
_smtbx_masks_void_average_x
_smtbx_masks_void_average_y
_smtbx_masks_void_average_z
_smtbx_masks_void_volume
_smtbx_masks_void_count_electrons
_smtbx_masks_void_content
1 0.250 -0.808 0.500 505.1 105.2 3.5DMF
2 0.250 -0.768 0.000 505.1 105.2 3.5DMF
3 0.750 -0.268 0.000 505.1 105.2 3.5DMF
4 0.750 -0.308 0.500 505.1 105.2 3.5DMF
